data_4334358
loop_
_publ_author_name
'Johannes Schl\"afer'
'Stefan Stucky'
'Wieland Tyrra'
'Sanjay Mathur'

_publ_section_title
;
 Heterobi- and Trimetallic Cerium(IV) tert-Butoxides with Mono-, Di-, and
 Trivalent Metals (M= K(I), Ge(II), Sn(II), Pb(II), Al(III), Fe(III))
;
_journal_name_full 'Inorganic Chemistry'
_journal_page_first 4002
_journal_page_last 4010
_journal_paper_doi 10.1021/ic400030j
_journal_volume 52
_journal_year 2013
_chemical_formula_moiety 'C40 H90 Ce3 O11'
_chemical_formula_sum 'C40 H90 Ce3 O11'
_chemical_formula_weight 1167.48
_space_group_IT_number 186
_symmetry_cell_setting hexagonal
_symmetry_space_group_name_Hall 'P 6c -2c'
_symmetry_space_group_name_H-M 'P 63 m c'
_atom_sites_solution_hydrogens geom
_atom_sites_solution_primary direct
_atom_sites_solution_secondary difmap
_audit_creation_method SHELXL-97
_audit_update_record
;
2012-09-05 # Formatted by publCIF
;
_cell_angle_alpha 90.000(5)
_cell_angle_beta 90.000(5)
_cell_angle_gamma 120.000(5)
_cell_formula_units_Z 2
_cell_length_a 18.116(5)
_cell_length_b 18.116(5)
_cell_length_c 10.989(5)
_cell_measurement_temperature 293(2)
_cell_measurement_theta_max 28.19
_cell_measurement_theta_min 2.60
_cell_volume 3123.3(19)
_computing_cell_refinement 'X-Area (Stoe & Cie, 2001)'
_computing_data_collection 'X-Area (Stoe & Cie, 2001)'
_computing_data_reduction 'X-Area (Stoe & Cie, 2001)'
_computing_structure_refinement 'SHELXL-97 (Sheldrick, 1997)'
_computing_structure_solution 'SHELXS-97 (Sheldrick, 1990)'
_diffrn_ambient_temperature 293(2)
_diffrn_measured_fraction_theta_full 0.941
_diffrn_measured_fraction_theta_max 0.927
_diffrn_measurement_device_type 'IPDS I (Stoe & Cie)'
_diffrn_measurement_method '\f scans'
_diffrn_radiation_monochromator graphite
_diffrn_radiation_source 'fine-focus sealed tube'
_diffrn_radiation_type MoK\a
_diffrn_radiation_wavelength 0.71073
_diffrn_reflns_av_R_equivalents 0.0934
_diffrn_reflns_av_sigmaI/netI 0.0598
_diffrn_reflns_limit_h_max 23
_diffrn_reflns_limit_h_min -23
_diffrn_reflns_limit_k_max 24
_diffrn_reflns_limit_k_min -24
_diffrn_reflns_limit_l_max 13
_diffrn_reflns_limit_l_min -12
_diffrn_reflns_number 29376
_diffrn_reflns_theta_full 25.00
_diffrn_reflns_theta_max 28.19
_diffrn_reflns_theta_min 2.60
_exptl_absorpt_coefficient_mu 2.188
_exptl_absorpt_correction_T_max 0.7088
_exptl_absorpt_correction_T_min 0.5663
_exptl_absorpt_correction_type numerical
_exptl_absorpt_process_details
;
The absorption correction (X-RED; Stoe & Cie, 2001)
was preformed after optimizing the crystal shape
using X-SHAPE (Stoe & Cie, 1999).
;
_exptl_crystal_colour yellow
_exptl_crystal_density_diffrn 1.241
_exptl_crystal_description needle
_exptl_crystal_F_000 1184
_exptl_crystal_size_max 0.5
_exptl_crystal_size_mid 0.3
_exptl_crystal_size_min 0.3
_refine_diff_density_max 0.867
_refine_diff_density_min -1.486
_refine_diff_density_rms 0.123
_refine_ls_abs_structure_details 'Flack H D (1983), Acta Cryst. A39, 876-881'
_refine_ls_abs_structure_Flack -0.02(4)
_refine_ls_extinction_method none
_refine_ls_goodness_of_fit_ref 0.855
_refine_ls_hydrogen_treatment constr
_refine_ls_matrix_type full
_refine_ls_number_parameters 116
_refine_ls_number_reflns 2566
_refine_ls_number_restraints 1
_refine_ls_restrained_S_all 0.855
_refine_ls_R_factor_all 0.0619
_refine_ls_R_factor_gt 0.0345
_refine_ls_shift/su_max 0.003
_refine_ls_shift/su_mean 0.000
_refine_ls_structure_factor_coef Fsqd
_refine_ls_weighting_details 'calc w=1/[\s^2^(Fo^2^)+(0.0625P)^2^+0.0000P] where P=(Fo^2^+2Fc^2^)/3'
_refine_ls_weighting_scheme calc
_refine_ls_wR_factor_gt 0.0895
_refine_ls_wR_factor_ref 0.0968
_reflns_number_gt 1712
_reflns_number_total 2566
_reflns_threshold_expression >2sigma(I)
_cod_data_source_file ic400030j_si_002_2.cif
_cod_data_source_block 2
_cod_database_code 4334358

loop_
_symmetry_equiv_pos_as_xyz
'x, y, z'
'-x, -y, z+1/2'
'-y, x-y, z'
'-x+y, -x, z'
'x-y, x, z+1/2'
'y, -x+y, z+1/2'
'-x+y, y, z'
'x, x-y, z'
'-y, -x, z'
'y, x, z+1/2'
'-x, -x+y, z+1/2'
'x-y, -y, z+1/2'

loop_
_atom_site_label
_atom_site_type_symbol
_atom_site_fract_x
_atom_site_fract_y
_atom_site_fract_z
_atom_site_U_iso_or_equiv
_atom_site_adp_type
_atom_site_occupancy
_atom_site_symmetry_multiplicity
_atom_site_calc_flag
_atom_site_refinement_flags
Ce01 Ce 0.731558(11) 0.46312(2) 0.49746(4) 0.03523(13) Uani 1 2 d S
O4 O 0.6667 0.3333 0.3524(13) 0.043(4) Uani 1 6 d S
O3 O 0.8294(3) 0.41471(17) 0.4842(11) 0.0375(17) Uani 1 2 d S
O5 O 0.6667 0.3333 0.5841(12) 0.030(3) Uani 1 6 d S
O1 O 0.7817(3) 0.5634(5) 0.3696(9) 0.052(2) Uani 1 2 d S
O2 O 0.7652(2) 0.5304(5) 0.6566(10) 0.048(2) Uani 1 2 d S
C31 C 0.9218(5) 0.4609(3) 0.484(3) 0.049(4) Uani 1 2 d S
C32 C 0.9494(7) 0.4747(4) 0.3519(13) 0.075(4) Uani 1 2 d S
H32A H 0.9282 0.4205 0.3125 0.113 Uiso 0.50 1 calc PR
H32B H 1.0105 0.5059 0.3476 0.113 Uiso 1 2 calc SR
H32C H 0.9270 0.5065 0.3120 0.113 Uiso 0.50 1 calc PR
C33 C 0.9546(5) 0.5457(5) 0.5491(9) 0.076(3) Uani 1 1 d .
H33A H 0.9339 0.5787 0.5084 0.114 Uiso 1 1 calc R
H33B H 1.0158 0.5763 0.5481 0.114 Uiso 1 1 calc R
H33C H 0.9349 0.5357 0.6318 0.114 Uiso 1 1 calc R
C41 C 0.6667 0.3333 0.2252(13) 0.038(4) Uani 1 6 d S
C42 C 0.7585(8) 0.3792(4) 0.1815(11) 0.070(3) Uani 1 2 d S
H42A H 0.7866 0.4371 0.2099 0.105 Uiso 0.50 1 calc PR
H42B H 0.7596 0.3787 0.0942 0.105 Uiso 1 2 calc SR
H42C H 0.7873 0.3509 0.2129 0.105 Uiso 0.50 1 calc PR
C21 C 0.7808(4) 0.5615(9) 0.7806(11) 0.065(3) Uani 1 2 d S
C11 C 0.8223(4) 0.6445(8) 0.3082(13) 0.065(3) Uani 1 2 d S
C13 C 0.8952(14) 0.6529(14) 0.248(2) 0.231(16) Uani 1 1 d .
H13A H 0.8776 0.6119 0.1828 0.346 Uiso 1 1 calc R
H13B H 0.9296 0.6429 0.3043 0.346 Uiso 1 1 calc R
H13C H 0.9278 0.7093 0.2147 0.346 Uiso 1 1 calc R
C12 C 0.8518(6) 0.7035(12) 0.397(2) 0.29(3) Uani 1 2 d S
H12A H 0.8960 0.7006 0.4413 0.441 Uiso 0.50 1 calc PR
H12B H 0.8060 0.6928 0.4517 0.441 Uiso 0.50 1 calc PR
H12C H 0.8743 0.7592 0.3621 0.441 Uiso 0.50 1 calc PR
C22 C 0.7835(17) 0.6444(16) 0.790(2) 0.100(10) Uani 0.50 1 d P
H22A H 0.8348 0.6881 0.7529 0.150 Uiso 0.50 1 calc PR
H22B H 0.7826 0.6580 0.8745 0.150 Uiso 0.50 1 calc PR
H22C H 0.7349 0.6408 0.7496 0.150 Uiso 0.50 1 calc PR
C23 C 0.7120(18) 0.564(3) 0.839(3) 0.126(17) Uani 0.50 1 d P
H23A H 0.6723 0.5617 0.7794 0.188 Uiso 0.50 1 calc PR
H23B H 0.7337 0.6162 0.8849 0.188 Uiso 0.50 1 calc PR
H23C H 0.6837 0.5165 0.8936 0.188 Uiso 0.50 1 calc PR
C24 C 0.693(2) 0.500(3) 0.848(3) 0.143(17) Uani 0.50 1 d P
H24A H 0.6846 0.4431 0.8494 0.214 Uiso 0.50 1 calc PR
H24B H 0.6472 0.5001 0.8057 0.214 Uiso 0.50 1 calc PR
H24C H 0.6958 0.5194 0.9301 0.214 Uiso 0.50 1 calc PR

loop_
_atom_site_aniso_label
_atom_site_aniso_U_11
_atom_site_aniso_U_22
_atom_site_aniso_U_33
_atom_site_aniso_U_23
_atom_site_aniso_U_13
_atom_site_aniso_U_12
Ce01 0.03563(17) 0.0320(2) 0.0368(2) -0.0002(7) -0.0001(4) 0.01599(10)
O4 0.045(5) 0.045(5) 0.038(10) 0.000 0.000 0.023(2)
O3 0.035(2) 0.0422(19) 0.033(5) 0.0040(19) 0.008(4) 0.0174(11)
O5 0.026(3) 0.026(3) 0.038(9) 0.000 0.000 0.0131(17)
O1 0.061(4) 0.035(4) 0.051(6) 0.022(4) 0.011(2) 0.017(2)
O2 0.044(3) 0.036(5) 0.061(6) -0.003(4) -0.001(2) 0.018(2)
C31 0.035(4) 0.057(4) 0.048(11) 0.002(3) 0.004(7) 0.0176(18)
C32 0.051(7) 0.095(8) 0.067(10) 0.009(3) 0.019(6) 0.025(3)
C33 0.034(4) 0.076(5) 0.094(9) -0.010(5) 0.002(4) 0.008(4)
C41 0.056(6) 0.056(6) 0.003(9) 0.000 0.000 0.028(3)
C42 0.067(8) 0.092(7) 0.042(8) 0.007(3) 0.013(6) 0.034(4)
C21 0.065(5) 0.094(10) 0.047(9) -0.015(6) -0.008(3) 0.047(5)
C11 0.060(5) 0.054(7) 0.078(10) 0.020(6) 0.010(3) 0.027(3)
C13 0.22(2) 0.19(2) 0.30(4) 0.20(2) 0.13(2) 0.12(2)
C12 0.54(6) 0.046(10) 0.12(2) 0.000(12) 0.000(6) 0.023(5)
C22 0.16(3) 0.080(15) 0.052(15) -0.056(11) -0.027(13) 0.055(16)
C23 0.070(18) 0.19(4) 0.12(3) -0.10(3) -0.026(17) 0.07(2)
C24 0.092(18) 0.24(4) 0.040(18) -0.02(2) 0.040(13) 0.04(3)

loop_
_atom_type_symbol
_atom_type_description
_atom_type_scat_dispersion_real
_atom_type_scat_dispersion_imag
_atom_type_scat_source
C C 0.0033 0.0016 'International Tables Vol C Tables 4.2.6.8 and 6.1.1.4'
H H 0.0000 0.0000 'International Tables Vol C Tables 4.2.6.8 and 6.1.1.4'
O O 0.0106 0.0060 'International Tables Vol C Tables 4.2.6.8 and 6.1.1.4'
Ce Ce -0.2486 2.6331 'International Tables Vol C Tables 4.2.6.8 and 6.1.1.4'

loop_
_geom_angle_atom_site_label_1
_geom_angle_atom_site_label_2
_geom_angle_atom_site_label_3
_geom_angle
_geom_angle_site_symmetry_1
_geom_angle_site_symmetry_3
O2 Ce01 O1 100.6(4) . .
O2 Ce01 O5 96.1(4) . .
O1 Ce01 O5 163.3(4) . .
O2 Ce01 O3 102.7(3) . .
O1 Ce01 O3 101.6(2) . .
O5 Ce01 O3 74.49(17) . .
O2 Ce01 O3 102.7(3) . 3_655
O1 Ce01 O3 101.6(2) . 3_655
O5 Ce01 O3 74.49(17) . 3_655
O3 Ce01 O3 141.5(2) . 3_655
O2 Ce01 O4 159.2(4) . .
O1 Ce01 O4 100.2(4) . .
O5 Ce01 O4 63.1(5) . .
O3 Ce01 O4 72.9(2) . .
O3 Ce01 O4 72.9(2) 3_655 .
O2 Ce01 Ce01 116.60(19) . 3_655
O1 Ce01 Ce01 130.2(2) . 3_655
O5 Ce01 Ce01 38.33(18) . 3_655
O3 Ce01 Ce01 101.03(10) . 3_655
O3 Ce01 Ce01 41.18(10) 3_655 3_655
O4 Ce01 Ce01 47.01(19) . 3_655
O2 Ce01 Ce01 116.60(19) . 4_665
O1 Ce01 Ce01 130.2(2) . 4_665
O5 Ce01 Ce01 38.33(18) . 4_665
O3 Ce01 Ce01 41.18(10) . 4_665
O3 Ce01 Ce01 101.03(10) 3_655 4_665
O4 Ce01 Ce01 47.01(18) . 4_665
Ce01 Ce01 Ce01 60.0 3_655 4_665
C41 O4 Ce01 128.1(3) . 4_665
C41 O4 Ce01 128.1(3) . .
Ce01 O4 Ce01 86.0(4) 4_665 .
C41 O4 Ce01 128.1(3) . 3_655
Ce01 O4 Ce01 86.0(4) 4_665 3_655
Ce01 O4 Ce01 86.0(4) . 3_655
C31 O3 Ce01 130.96(15) . .
C31 O3 Ce01 130.96(15) . 4_665
Ce01 O3 Ce01 97.65(19) . 4_665
Ce01 O5 Ce01 103.3(4) 4_665 3_655
Ce01 O5 Ce01 103.3(4) 4_665 .
Ce01 O5 Ce01 103.3(4) 3_655 .
C11 O1 Ce01 166.2(9) . .
C21 O2 Ce01 168.6(8) . .
O3 C31 C32 106.7(18) . .
O3 C31 C33 109.8(9) . .
C32 C31 C33 110.7(9) . .
O3 C31 C33 109.8(9) . 8
C32 C31 C33 110.7(9) . 8
C33 C31 C33 109.3(18) . 8
O4 C41 C42 108.4(7) . 4_665
O4 C41 C42 108.4(7) . .
C42 C41 C42 110.5(7) 4_665 .
O4 C41 C42 108.4(7) . 3_655
C42 C41 C42 110.5(7) 4_665 3_655
C42 C41 C42 110.5(7) . 3_655
C23 C21 C23 126(3) . 7_655
C23 C21 O2 115.9(13) . .
C23 C21 O2 115.9(13) 7_655 .
C23 C21 C22 61.3(17) . .
C23 C21 C22 111(2) 7_655 .
O2 C21 C22 111.3(13) . .
C23 C21 C22 111(2) . 7_655
C23 C21 C22 61.3(17) 7_655 7_655
O2 C21 C22 111.3(13) . 7_655
C22 C21 C22 57(2) . 7_655
C23 C21 C24 40.0(19) . .
C23 C21 C24 112(3) 7_655 .
O2 C21 C24 103.6(14) . .
C22 C21 C24 101.3(17) . .
C22 C21 C24 143.5(17) 7_655 .
C23 C21 C24 112(3) . 7_655
C23 C21 C24 40.0(19) 7_655 7_655
O2 C21 C24 103.6(14) . 7_655
C22 C21 C24 143.5(17) . 7_655
C22 C21 C24 101.3(17) 7_655 7_655
C24 C21 C24 80(4) . 7_655
C12 C11 C13 106.1(14) . 7_655
C12 C11 C13 106.1(14) . .
C13 C11 C13 123(2) 7_655 .
C12 C11 O1 105.5(15) . .
C13 C11 O1 107.5(9) 7_655 .
C13 C11 O1 107.5(9) . .

loop_
_geom_bond_atom_site_label_1
_geom_bond_atom_site_label_2
_geom_bond_distance
_geom_bond_site_symmetry_2
Ce01 O2 2.043(10) .
Ce01 O1 2.110(8) .
Ce01 O5 2.248(6) .
Ce01 O3 2.343(4) .
Ce01 O3 2.343(4) 3_655
Ce01 O4 2.586(9) .
Ce01 Ce01 3.5267(11) 3_655
Ce01 Ce01 3.5267(11) 4_665
O4 C41 1.40(2) .
O4 Ce01 2.586(9) 4_665
O4 Ce01 2.586(9) 3_655
O3 C31 1.449(10) .
O3 Ce01 2.343(4) 4_665
O5 Ce01 2.248(6) 4_665
O5 Ce01 2.248(6) 3_655
O1 C11 1.440(14) .
O2 C21 1.447(15) .
C31 C32 1.52(3) .
C31 C33 1.520(16) .
C31 C33 1.520(16) 8
C41 C42 1.519(13) 4_665
C41 C42 1.519(13) .
C41 C42 1.519(13) 3_655
C21 C23 1.43(3) .
C21 C23 1.43(3) 7_655
C21 C22 1.48(3) .
C21 C22 1.48(3) 7_655
C21 C24 1.59(3) .
C21 C24 1.59(3) 7_655
C11 C12 1.35(3) .
C11 C13 1.419(19) 7_655
C11 C13 1.419(19) .
